data_7054544
loop_
_publ_author_name
'Yakovenko, Marina V.'
'Udilova, Natalia Yu.'
'Glukhova, Tatyana A.'
'Cherkasov, Anton V.'
'Fukin, Georgy K.'
'Trifonov, Alexander A.'

_publ_section_title
;
 Amido rare-earth complexes supported by an ansa bis(amidinate) ligand
 with a rigid 1,8-naphthalene linker: synthesis, structures and catalytic
 activity in rac-lactide polymerization and hydrophosphonylation of
 carbonyl compounds
;
_journal_issue 2
_journal_name_full 'New J. Chem.'
_journal_page_first 1083
_journal_paper_doi 10.1039/C4NJ01698J
_journal_volume 39
_journal_year 2015
_chemical_formula_sum 'C80 H104 Li N8 Nd O3'
_chemical_formula_weight 1376.89
_chemical_name_systematic
; 
 ? 
;
_space_group_IT_number 2
_symmetry_cell_setting triclinic
_symmetry_space_group_name_Hall '-P 1'
_symmetry_space_group_name_H-M 'P -1'
_atom_sites_solution_hydrogens geom
_atom_sites_solution_primary direct
_atom_sites_solution_secondary difmap
_audit_creation_method SHELXL-97
_cell_angle_alpha 101.6620(10)
_cell_angle_beta 97.1300(10)
_cell_angle_gamma 106.0300(10)
_cell_formula_units_Z 2
_cell_length_a 12.6452(6)
_cell_length_b 15.0817(7)
_cell_length_c 20.7038(9)
_cell_measurement_reflns_used 900
_cell_measurement_temperature 150(2)
_cell_measurement_theta_max 30
_cell_measurement_theta_min 2
_cell_volume 3648.0(3)
_computing_cell_refinement 'Bruker SMART'
_computing_data_collection 'Bruker SMART'
_computing_data_reduction 'Bruker SHELXTL'
_computing_molecular_graphics 'Bruker SHELXTL'
_computing_publication_material 'Bruker SHELXTL'
_computing_structure_refinement 'SHELXL-97 (Sheldrick, 2008)'
_computing_structure_solution 'SHELXS-97 (Sheldrick, 2008)'
_diffrn_ambient_temperature 150(2)
_diffrn_measured_fraction_theta_full 0.991
_diffrn_measured_fraction_theta_max 0.991
_diffrn_measurement_device_type 'CCD area detector'
_diffrn_measurement_method 'phi and omega scans'
_diffrn_radiation_monochromator graphite
_diffrn_radiation_source 'fine-focus sealed tube'
_diffrn_radiation_type MoK\a
_diffrn_radiation_wavelength 0.71073
_diffrn_reflns_av_R_equivalents 0.0201
_diffrn_reflns_av_sigmaI/netI 0.0401
_diffrn_reflns_limit_h_max 15
_diffrn_reflns_limit_h_min -16
_diffrn_reflns_limit_k_max 19
_diffrn_reflns_limit_k_min -13
_diffrn_reflns_limit_l_max 25
_diffrn_reflns_limit_l_min -26
_diffrn_reflns_number 23814
_diffrn_reflns_theta_full 27.00
_diffrn_reflns_theta_max 27.00
_diffrn_reflns_theta_min 1.97
_exptl_absorpt_coefficient_mu 0.764
_exptl_absorpt_correction_T_max 0.9072
_exptl_absorpt_correction_T_min 0.8260
_exptl_absorpt_correction_type multi-scan
_exptl_absorpt_process_details 'SADABS (Sheldrick, 2008a)'
_exptl_crystal_colour yellow
_exptl_crystal_density_diffrn 1.253
_exptl_crystal_density_method 'not measured'
_exptl_crystal_description prism
_exptl_crystal_F_000 1454
_exptl_crystal_size_max 0.26
_exptl_crystal_size_mid 0.24
_exptl_crystal_size_min 0.13
_refine_diff_density_max 2.097
_refine_diff_density_min -0.597
_refine_diff_density_rms 0.089
_refine_ls_extinction_method none
_refine_ls_goodness_of_fit_ref 1.057
_refine_ls_hydrogen_treatment constr
_refine_ls_matrix_type full
_refine_ls_number_parameters 860
_refine_ls_number_reflns 15794
_refine_ls_number_restraints 34
_refine_ls_restrained_S_all 1.080
_refine_ls_R_factor_all 0.0507
_refine_ls_R_factor_gt 0.0405
_refine_ls_shift/su_max 0.001
_refine_ls_shift/su_mean 0.000
_refine_ls_structure_factor_coef Fsqd
_refine_ls_weighting_details 'calc w=1/[\s^2^(Fo^2^)+(0.0638P)^2^+1.2981P] where P=(Fo^2^+2Fc^2^)/3'
_refine_ls_weighting_scheme calc
_refine_ls_wR_factor_gt 0.1023
_refine_ls_wR_factor_ref 0.1071
_reflns_number_gt 13655
_reflns_number_total 15794
_reflns_threshold_expression >2sigma(I)
_cod_data_source_file c4nj01698j2.cif
_cod_data_source_block ndbisamm
_cod_depositor_comments
;
The following automatic conversions were performed:

'_symmetry_cell_setting' value 'Triclinic' changed to 'triclinic'
according to
/usr/data/users/saulius/crontab/automatic-downloads/rss-feeds/RSC/lib/dictionaries/cif_core.dic
dictionary named 'cif_core.dic' version 2.4.2 from 2011-04-26.

Automatic conversion script
Id: cif_fix_values 2827 2014-09-09 07:05:25Z andrius 

 Adding full bibliography for 7054544--7054545.cif.
;
_cod_original_sg_symbol_H-M P-1
_cod_database_code 7054544

loop_
_symmetry_equiv_pos_as_xyz
'x, y, z'
'-x, -y, -z'

loop_
_atom_site_label
_atom_site_type_symbol
_atom_site_fract_x
_atom_site_fract_y
_atom_site_fract_z
_atom_site_U_iso_or_equiv
_atom_site_adp_type
_atom_site_occupancy
_atom_site_symmetry_multiplicity
_atom_site_calc_flag
_atom_site_refinement_flags
Nd1 Nd -0.197762(8) -0.376537(7) -0.254519(5) 0.02121(2) Uani 1 1 d .
Li1 Li -0.1160(3) 0.0218(3) -0.2227(2) 0.0374(10) Uani 1 1 d .
O1 O -0.01294(16) 0.15506(12) -0.20136(9) 0.0495(5) Uani 1 1 d .
O2 O -0.22144(14) 0.08903(11) -0.18864(9) 0.0455(5) Uani 1 1 d .
N1 N -0.04672(14) -0.39348(12) -0.31670(9) 0.0301(4) Uani 1 1 d .
N2 N -0.00568(14) -0.32052(12) -0.18390(9) 0.0283(4) Uani 1 1 d .
N3 N -0.19503(13) -0.52197(11) -0.34792(8) 0.0246(4) Uani 1 1 d .
N4 N -0.13863(13) -0.40373(11) -0.13935(8) 0.0256(4) Uani 1 1 d .
N5 N -0.31856(13) -0.28891(12) -0.20595(9) 0.0281(4) Uani 1 1 d .
N6 N -0.16079(13) -0.20805(11) -0.27461(8) 0.0242(4) Uani 1 1 d .
N7 N -0.41658(13) -0.43594(12) -0.26365(8) 0.0261(4) Uani 1 1 d .
N8 N -0.15007(14) -0.07080(11) -0.31239(9) 0.0287(4) Uani 1 1 d .
C1 C 0.05244(15) -0.32605(13) -0.31831(11) 0.0267(5) Uani 1 1 d .
C2 C 0.11839(15) -0.25738(13) -0.25732(10) 0.0257(4) Uani 1 1 d .
C3 C 0.09462(16) -0.25912(14) -0.19165(10) 0.0271(5) Uani 1 1 d .
C4 C 0.16257(18) -0.18887(15) -0.13696(12) 0.0340(5) Uani 1 1 d .
H4A H 0.1451 -0.1888 -0.0936 0.041 Uiso 1 1 calc R
C5 C 0.25603(19) -0.11810(16) -0.14327(13) 0.0391(6) Uani 1 1 d .
H5A H 0.3021 -0.0723 -0.1044 0.047 Uiso 1 1 calc R
C6 C 0.28139(18) -0.11449(15) -0.20486(13) 0.0361(6) Uani 1 1 d .
H6A H 0.3451 -0.0662 -0.2088 0.043 Uiso 1 1 calc R
C7 C 0.21286(16) -0.18283(14) -0.26347(11) 0.0294(5) Uani 1 1 d .
C8 C 0.23849(17) -0.17758(15) -0.32762(12) 0.0350(5) Uani 1 1 d .
H8A H 0.3014 -0.1283 -0.3313 0.042 Uiso 1 1 calc R
C9 C 0.17320(17) -0.24300(15) -0.38418(12) 0.0355(5) Uani 1 1 d .
H9A H 0.1908 -0.2387 -0.4270 0.043 Uiso 1 1 calc R
C10 C 0.08085(17) -0.31598(15) -0.37944(11) 0.0319(5) Uani 1 1 d .
H10A H 0.0361 -0.3601 -0.4194 0.038 Uiso 1 1 calc R
C11 C -0.08411(15) -0.48653(13) -0.34409(9) 0.0224(4) Uani 1 1 d .
C12 C -0.00583(16) -0.55044(14) -0.35768(10) 0.0263(4) Uani 1 1 d .
C13 C -0.03736(18) -0.62928(15) -0.32058(12) 0.0362(5) Uani 1 1 d .
H13A H 0.0121 -0.6689 -0.3267 0.054 Uiso 1 1 calc R
H13B H -0.1153 -0.6687 -0.3387 0.054 Uiso 1 1 calc R
H13C H -0.0291 -0.6006 -0.2726 0.054 Uiso 1 1 calc R
C14 C -0.01586(18) -0.59669(16) -0.43240(11) 0.0335(5) Uani 1 1 d .
H14A H 0.0390 -0.6313 -0.4373 0.050 Uiso 1 1 calc R
H14B H -0.0014 -0.5472 -0.4573 0.050 Uiso 1 1 calc R
H14C H -0.0916 -0.6411 -0.4503 0.050 Uiso 1 1 calc R
C15 C 0.11913(16) -0.49545(15) -0.32965(11) 0.0319(5) Uani 1 1 d .
H15A H 0.1617 -0.5407 -0.3289 0.048 Uiso 1 1 calc R
H15B H 0.1277 -0.4572 -0.2839 0.048 Uiso 1 1 calc R
H15C H 0.1474 -0.4535 -0.3583 0.048 Uiso 1 1 calc R
C16 C -0.26400(15) -0.61075(13) -0.39031(10) 0.0252(4) Uani 1 1 d .
C17 C -0.28522(16) -0.62534(14) -0.46066(10) 0.0275(5) Uani 1 1 d .
C18 C -0.35945(17) -0.71142(15) -0.50017(11) 0.0326(5) Uani 1 1 d .
H18A H -0.3711 -0.7221 -0.5477 0.039 Uiso 1 1 calc R
C19 C -0.41648(18) -0.78165(16) -0.47226(12) 0.0370(6) Uani 1 1 d .
H19A H -0.4661 -0.8401 -0.5001 0.044 Uiso 1 1 calc R
C20 C -0.40026(18) -0.76550(15) -0.40337(12) 0.0354(6) Uani 1 1 d .
H20A H -0.4407 -0.8127 -0.3837 0.042 Uiso 1 1 calc R
C21 C -0.32530(17) -0.68074(14) -0.36190(10) 0.0294(5) Uani 1 1 d .
C22 C -0.23638(18) -0.54915(15) -0.49522(11) 0.0330(5) Uani 1 1 d .
H22A H -0.2066 -0.5764 -0.5333 0.049 Uiso 1 1 calc R
H22B H -0.1758 -0.4979 -0.4634 0.049 Uiso 1 1 calc R
H22C H -0.2949 -0.5235 -0.5115 0.049 Uiso 1 1 calc R
C23 C -0.3146(2) -0.66335(17) -0.28732(12) 0.0399(6) Uani 1 1 d .
H23A H -0.2352 -0.6363 -0.2659 0.060 Uiso 1 1 calc R
H23B H -0.3467 -0.7237 -0.2756 0.060 Uiso 1 1 calc R
H23C H -0.3547 -0.6187 -0.2715 0.060 Uiso 1 1 calc R
C24 C -0.02723(16) -0.36974(13) -0.13851(9) 0.0238(4) Uani 1 1 d .
C25 C 0.06060(17) -0.40262(14) -0.09684(10) 0.0276(5) Uani 1 1 d .
C26 C 0.00534(19) -0.50700(15) -0.09645(11) 0.0352(5) Uani 1 1 d .
H26A H 0.0608 -0.5308 -0.0741 0.053 Uiso 1 1 calc R
H26B H -0.0230 -0.5455 -0.1428 0.053 Uiso 1 1 calc R
H26C H -0.0570 -0.5111 -0.0722 0.053 Uiso 1 1 calc R
C27 C 0.09992(19) -0.34433(16) -0.02307(10) 0.0350(5) Uani 1 1 d .
H27A H 0.1510 -0.3707 0.0007 0.053 Uiso 1 1 calc R
H27B H 0.0348 -0.3474 -0.0014 0.053 Uiso 1 1 calc R
H27C H 0.1390 -0.2779 -0.0216 0.053 Uiso 1 1 calc R
C28 C 0.16447(17) -0.40023(17) -0.12849(11) 0.0378(5) Uani 1 1 d .
H28A H 0.2089 -0.4337 -0.1066 0.057 Uiso 1 1 calc R
H28B H 0.2100 -0.3340 -0.1225 0.057 Uiso 1 1 calc R
H28C H 0.1409 -0.4315 -0.1765 0.057 Uiso 1 1 calc R
C29 C -0.18234(16) -0.40990(14) -0.08002(10) 0.0271(4) Uani 1 1 d .
C30 C -0.25620(18) -0.49569(16) -0.07365(10) 0.0321(5) Uani 1 1 d .
C31 C -0.3020(2) -0.49621(18) -0.01557(12) 0.0409(6) Uani 1 1 d .
H31A H -0.3515 -0.5540 -0.0113 0.049 Uiso 1 1 calc R
C32 C -0.2773(2) -0.4152(2) 0.03566(12) 0.0485(7) Uani 1 1 d .
H32A H -0.3077 -0.4174 0.0752 0.058 Uiso 1 1 calc R
C33 C -0.2081(2) -0.33149(19) 0.02862(12) 0.0462(6) Uani 1 1 d .
H33A H -0.1921 -0.2752 0.0634 0.055 Uiso 1 1 calc R
C34 C -0.16068(18) -0.32701(15) -0.02849(11) 0.0346(5) Uani 1 1 d .
C35 C -0.2882(2) -0.58521(17) -0.12795(12) 0.0436(7) Uani 1 1 d .
H35A H -0.2221 -0.5910 -0.1465 0.065 Uiso 1 1 calc R
H35B H -0.3458 -0.5835 -0.1636 0.065 Uiso 1 1 calc R
H35C H -0.3177 -0.6399 -0.1094 0.065 Uiso 1 1 calc R
C36 C -0.0914(2) -0.23148(16) -0.03441(13) 0.0421(6) Uani 1 1 d .
H36A H -0.1265 -0.1832 -0.0176 0.063 Uiso 1 1 calc R
H36B H -0.0868 -0.2341 -0.0816 0.063 Uiso 1 1 calc R
H36C H -0.0159 -0.2148 -0.0078 0.063 Uiso 1 1 calc R
C37 C -0.28702(17) -0.20163(14) -0.15984(10) 0.0286(5) Uani 1 1 d .
C38 C -0.18026(17) -0.13355(14) -0.15859(10) 0.0274(5) Uani 1 1 d .
C39 C -0.11476(16) -0.14292(13) -0.20998(10) 0.0254(4) Uani 1 1 d .
C40 C -0.00458(17) -0.08542(13) -0.19733(11) 0.0290(5) Uani 1 1 d .
H40A H 0.0460 -0.1012 -0.2282 0.035 Uiso 1 1 calc R
C41 C 0.04127(19) -0.01257(15) -0.13825(12) 0.0363(6) Uani 1 1 d .
H41A H 0.1214 0.0275 -0.1304 0.044 Uiso 1 1 calc R
C42 C -0.0224(2) 0.00427(15) -0.09203(12) 0.0382(6) Uani 1 1 d .
H42A H 0.0083 0.0564 -0.0536 0.046 Uiso 1 1 calc R
C43 C -0.13426(19) -0.05509(15) -0.10035(11) 0.0336(5) Uani 1 1 d .
C44 C -0.1977(2) -0.04004(16) -0.04942(12) 0.0408(6) Uani 1 1 d .
H44A H -0.1689 0.0144 -0.0125 0.049 Uiso 1 1 calc R
C45 C -0.2991(2) -0.10346(18) -0.05361(12) 0.0440(6) Uani 1 1 d .
H45A H -0.3420 -0.0923 -0.0200 0.053 Uiso 1 1 calc R
C46 C -0.34202(19) -0.18565(17) -0.10698(12) 0.0375(6) Uani 1 1 d .
H46A H -0.4107 -0.2315 -0.1067 0.045 Uiso 1 1 calc R
C47 C -0.41886(15) -0.34711(14) -0.23893(9) 0.0248(4) Uani 1 1 d .
C48 C -0.52105(16) -0.31156(15) -0.25764(11) 0.0293(5) Uani 1 1 d .
C49 C -0.57924(17) -0.36007(16) -0.33103(11) 0.0329(5) Uani 1 1 d .
H49A H -0.6389 -0.3333 -0.3435 0.049 Uiso 1 1 calc R
H49B H -0.6116 -0.4286 -0.3360 0.049 Uiso 1 1 calc R
H49C H -0.5243 -0.3492 -0.3604 0.049 Uiso 1 1 calc R
C50 C -0.48164(18) -0.20397(15) -0.25293(12) 0.0342(5) Uani 1 1 d .
H50A H -0.5409 -0.1867 -0.2778 0.051 Uiso 1 1 calc R
H50B H -0.4140 -0.1880 -0.2723 0.051 Uiso 1 1 calc R
H50C H -0.4648 -0.1687 -0.2057 0.051 Uiso 1 1 calc R
C51 C -0.60952(17) -0.33183(16) -0.21351(11) 0.0343(5) Uani 1 1 d .
H51A H -0.6668 -0.3019 -0.2243 0.051 Uiso 1 1 calc R
H51B H -0.5736 -0.3058 -0.1661 0.051 Uiso 1 1 calc R
H51C H -0.6446 -0.4008 -0.2220 0.051 Uiso 1 1 calc R
C52 C -0.51183(16) -0.51720(14) -0.28022(11) 0.0274(5) Uani 1 1 d .
C53 C -0.56382(18) -0.54629(15) -0.22822(11) 0.0331(5) Uani 1 1 d .
C54 C -0.6570(2) -0.62740(18) -0.24412(14) 0.0452(7) Uani 1 1 d .
H54A H -0.6939 -0.6456 -0.2094 0.054 Uiso 1 1 calc R
C55 C -0.6970(2) -0.68196(18) -0.30936(15) 0.0486(7) Uani 1 1 d .
H55A H -0.7615 -0.7365 -0.3195 0.058 Uiso 1 1 calc R
C56 C -0.64240(19) -0.65639(17) -0.35965(13) 0.0411(6) Uani 1 1 d .
H56A H -0.6680 -0.6953 -0.4042 0.049 Uiso 1 1 calc R
C57 C -0.55039(17) -0.57455(15) -0.34641(11) 0.0318(5) Uani 1 1 d .
C58 C -0.5188(2) -0.49425(18) -0.15535(12) 0.0416(6) Uani 1 1 d .
H58A H -0.5185 -0.5405 -0.1283 0.062 Uiso 1 1 calc R
H58B H -0.5666 -0.4562 -0.1400 0.062 Uiso 1 1 calc R
H58C H -0.4423 -0.4522 -0.1505 0.062 Uiso 1 1 calc R
C59 C -0.49669(18) -0.54853(16) -0.40385(11) 0.0347(5) Uani 1 1 d .
H59A H -0.5081 -0.6064 -0.4390 0.052 Uiso 1 1 calc R
H59B H -0.4162 -0.5165 -0.3876 0.052 Uiso 1 1 calc R
H59C H -0.5309 -0.5058 -0.4223 0.052 Uiso 1 1 calc R
C60 C -0.17403(15) -0.16525(13) -0.32491(10) 0.0253(4) Uani 1 1 d .
C61 C -0.22669(16) -0.23166(14) -0.39572(10) 0.0271(5) Uani 1 1 d .
C62 C -0.14418(18) -0.22733(16) -0.44443(11) 0.0338(5) Uani 1 1 d .
H62A H -0.1800 -0.2752 -0.4868 0.051 Uiso 1 1 calc R
H62B H -0.0772 -0.2402 -0.4245 0.051 Uiso 1 1 calc R
H62C H -0.1226 -0.1639 -0.4531 0.051 Uiso 1 1 calc R
C63 C -0.32844(18) -0.20641(16) -0.42614(12) 0.0354(5) Uani 1 1 d .
H63A H -0.3676 -0.2542 -0.4680 0.053 Uiso 1 1 calc R
H63B H -0.3030 -0.1436 -0.4355 0.053 Uiso 1 1 calc R
H63C H -0.3795 -0.2053 -0.3943 0.053 Uiso 1 1 calc R
C64 C -0.26912(19) -0.33519(14) -0.39210(11) 0.0326(5) Uani 1 1 d .
H64A H -0.3082 -0.3753 -0.4368 0.049 Uiso 1 1 calc R
H64B H -0.3209 -0.3410 -0.3606 0.049 Uiso 1 1 calc R
H64C H -0.2055 -0.3558 -0.3767 0.049 Uiso 1 1 calc R
C65 C -0.13364(19) -0.01415(14) -0.35969(11) 0.0318(5) Uani 1 1 d .
C66 C -0.2116(2) 0.03330(16) -0.37551(12) 0.0410(6) Uani 1 1 d .
C67 C -0.1851(3) 0.09792(18) -0.41573(14) 0.0558(7) Uani 1 1 d .
H67A H -0.2372 0.1299 -0.4268 0.067 Uiso 1 1 calc R
C68 C -0.0875(3) 0.11659(19) -0.43960(15) 0.0609(9) Uani 1 1 d .
H68A H -0.0732 0.1594 -0.4677 0.073 Uiso 1 1 calc R
C69 C -0.0096(3) 0.07243(18) -0.42235(14) 0.0526(8) Uani 1 1 d .
H69A H 0.0591 0.0859 -0.4382 0.063 Uiso 1 1 calc R
C70 C -0.0307(2) 0.00801(16) -0.38182(12) 0.0402(6) Uani 1 1 d .
C71 C -0.3208(2) 0.01595(18) -0.35128(13) 0.0484(6) Uani 1 1 d .
H71A H -0.3830 -0.0082 -0.3900 0.073 Uiso 1 1 calc R
H71B H -0.3242 0.0757 -0.3237 0.073 Uiso 1 1 calc R
H71C H -0.3264 -0.0310 -0.3243 0.073 Uiso 1 1 calc R
C72 C 0.0613(2) -0.03208(19) -0.36092(14) 0.0482(7) Uani 1 1 d .
H72A H 0.0282 -0.0977 -0.3580 0.072 Uiso 1 1 calc R
H72B H 0.1055 0.0067 -0.3170 0.072 Uiso 1 1 calc R
H72C H 0.1101 -0.0313 -0.3942 0.072 Uiso 1 1 calc R
C73 C 0.0806(3) 0.1873(2) -0.23081(17) 0.0669(10) Uani 1 1 d .
H73A H 0.1273 0.2506 -0.2041 0.100 Uiso 1 1 calc R
H73B H 0.0549 0.1909 -0.2766 0.100 Uiso 1 1 calc R
H73C H 0.1245 0.1429 -0.2323 0.100 Uiso 1 1 calc R
C74 C -0.0753(3) 0.21921(19) -0.1928(2) 0.0808(12) Uani 1 1 d .
H74A H -0.1079 0.2250 -0.2372 0.097 Uiso 1 1 calc R
H74B H -0.0258 0.2829 -0.1668 0.097 Uiso 1 1 calc R
C75 C -0.1652(3) 0.18432(19) -0.15696(19) 0.0701(10) Uani 1 1 d .
H75A H -0.1332 0.1907 -0.1095 0.084 Uiso 1 1 calc R
H75B H -0.2179 0.2221 -0.1578 0.084 Uiso 1 1 calc R
C76 C -0.3255(2) 0.0532(2) -0.16830(18) 0.0635(9) Uani 1 1 d .
H76A H -0.3749 0.0904 -0.1787 0.095 Uiso 1 1 calc R
H76B H -0.3119 0.0583 -0.1198 0.095 Uiso 1 1 calc R
H76C H -0.3610 -0.0137 -0.1924 0.095 Uiso 1 1 calc R
O1S O -0.5245(3) 0.1672(3) -0.13993(16) 0.1780(18) Uani 1 1 d DU
C1S C -0.6127(4) 0.1667(5) -0.18880(19) 0.211(3) Uani 1 1 d DU
H1SA H -0.6166 0.2322 -0.1851 0.253 Uiso 1 1 calc R
H1SB H -0.6851 0.1264 -0.1824 0.253 Uiso 1 1 calc R
C2S C -0.5893(5) 0.1269(4) -0.2578(2) 0.145(2) Uani 1 1 d DU
H2SA H -0.6603 0.0890 -0.2883 0.217 Uiso 1 1 calc R
H2SB H -0.5413 0.0865 -0.2533 0.217 Uiso 1 1 calc R
H2SC H -0.5514 0.1796 -0.2761 0.217 Uiso 1 1 calc R
C3S C -0.5253(4) 0.2070(4) -0.07082(18) 0.166(2) Uani 1 1 d DU
H3SA H -0.6031 0.1902 -0.0629 0.199 Uiso 1 1 calc R
H3SB H -0.4944 0.2773 -0.0602 0.199 Uiso 1 1 calc R
C4S C -0.4543(5) 0.1678(5) -0.0256(3) 0.246(4) Uani 1 1 d DU
H4SA H -0.4504 0.1980 0.0216 0.369 Uiso 1 1 calc R
H4SB H -0.3784 0.1815 -0.0355 0.369 Uiso 1 1 calc R
H4SC H -0.4884 0.0988 -0.0340 0.369 Uiso 1 1 calc R

loop_
_atom_site_aniso_label
_atom_site_aniso_U_11
_atom_site_aniso_U_22
_atom_site_aniso_U_33
_atom_site_aniso_U_23
_atom_site_aniso_U_13
_atom_site_aniso_U_12
Nd1 0.02040(4) 0.02359(4) 0.02112(4) 0.00587(3) 0.00401(3) 0.00894(3)
Li1 0.0462(19) 0.0261(15) 0.0383(19) 0.0025(15) 0.0058(16) 0.0138(14)
O1 0.0590(10) 0.0319(8) 0.0545(10) 0.0111(7) 0.0142(8) 0.0075(7)
O2 0.0538(9) 0.0365(8) 0.0503(10) 0.0087(7) 0.0142(8) 0.0204(7)
N1 0.0240(7) 0.0294(8) 0.0363(9) 0.0020(7) 0.0103(7) 0.0099(6)
N2 0.0237(7) 0.0328(8) 0.0301(8) 0.0148(7) 0.0026(6) 0.0078(6)
N3 0.0226(7) 0.0258(7) 0.0267(8) 0.0069(6) 0.0063(6) 0.0087(6)
N4 0.0251(7) 0.0289(7) 0.0245(8) 0.0086(6) 0.0047(6) 0.0095(6)
N5 0.0242(7) 0.0273(7) 0.0313(8) 0.0021(7) 0.0048(6) 0.0096(6)
N6 0.0280(7) 0.0224(7) 0.0231(7) 0.0070(6) 0.0021(6) 0.0095(6)
N7 0.0202(7) 0.0299(7) 0.0275(8) 0.0050(6) 0.0043(6) 0.0084(6)
N8 0.0334(8) 0.0262(7) 0.0299(8) 0.0101(6) 0.0052(7) 0.0128(6)
C1 0.0223(8) 0.0261(8) 0.0355(10) 0.0079(7) 0.0060(7) 0.0131(7)
C2 0.0206(8) 0.0251(8) 0.0360(10) 0.0126(7) 0.0051(7) 0.0109(6)
C3 0.0227(8) 0.0289(8) 0.0321(10) 0.0126(8) 0.0021(7) 0.0097(7)
C4 0.0326(10) 0.0338(10) 0.0339(11) 0.0090(8) 0.0008(9) 0.0096(8)
C5 0.0304(10) 0.0333(10) 0.0434(13) 0.0020(10) -0.0048(10) 0.0042(9)
C6 0.0255(9) 0.0280(9) 0.0539(13) 0.0118(9) 0.0065(9) 0.0061(8)
C7 0.0241(8) 0.0275(8) 0.0418(11) 0.0144(8) 0.0080(8) 0.0113(7)
C8 0.0286(9) 0.0345(9) 0.0521(12) 0.0210(9) 0.0157(9) 0.0149(7)
C9 0.0357(9) 0.0438(10) 0.0424(11) 0.0231(9) 0.0186(8) 0.0232(8)
C10 0.0296(9) 0.0368(10) 0.0333(10) 0.0083(8) 0.0072(8) 0.0162(8)
C11 0.0251(8) 0.0268(8) 0.0178(8) 0.0072(7) 0.0055(7) 0.0100(7)
C12 0.0269(8) 0.0283(8) 0.0263(9) 0.0076(7) 0.0061(7) 0.0116(7)
C13 0.0350(10) 0.0380(10) 0.0449(12) 0.0190(9) 0.0110(9) 0.0183(8)
C14 0.0355(9) 0.0386(10) 0.0302(10) 0.0044(8) 0.0080(8) 0.0198(8)
C15 0.0258(9) 0.0328(9) 0.0387(11) 0.0083(8) 0.0040(8) 0.0129(7)
C16 0.0219(8) 0.0282(8) 0.0259(9) 0.0049(7) 0.0032(7) 0.0105(7)
C17 0.0251(8) 0.0339(9) 0.0262(9) 0.0050(8) 0.0041(7) 0.0153(7)
C18 0.0330(9) 0.0387(10) 0.0253(10) 0.0006(8) 0.0007(8) 0.0171(8)
C19 0.0322(10) 0.0319(10) 0.0392(12) -0.0023(9) -0.0027(9) 0.0099(8)
C20 0.0314(10) 0.0306(10) 0.0424(12) 0.0107(9) 0.0044(9) 0.0067(8)
C21 0.0276(9) 0.0311(9) 0.0292(10) 0.0072(8) 0.0033(8) 0.0097(7)
C22 0.0341(10) 0.0398(10) 0.0282(10) 0.0095(8) 0.0068(8) 0.0152(8)
C23 0.0414(12) 0.0445(11) 0.0338(11) 0.0165(9) 0.0084(9) 0.0080(10)
C24 0.0278(8) 0.0229(8) 0.0203(8) 0.0043(7) 0.0017(7) 0.0092(7)
C25 0.0294(9) 0.0332(9) 0.0240(9) 0.0102(7) 0.0048(7) 0.0136(7)
C26 0.0423(10) 0.0352(9) 0.0359(11) 0.0144(8) 0.0065(9) 0.0206(8)
C27 0.0383(10) 0.0431(11) 0.0255(10) 0.0116(8) 0.0001(8) 0.0159(9)
C28 0.0354(9) 0.0552(11) 0.0386(11) 0.0240(9) 0.0130(8) 0.0281(8)
C29 0.0301(9) 0.0336(9) 0.0229(9) 0.0095(7) 0.0056(7) 0.0159(7)
C30 0.0334(10) 0.0398(10) 0.0268(9) 0.0123(8) 0.0080(8) 0.0132(8)
C31 0.0397(11) 0.0546(12) 0.0347(11) 0.0198(10) 0.0130(9) 0.0157(10)
C32 0.0551(13) 0.0711(15) 0.0302(11) 0.0161(11) 0.0206(10) 0.0289(11)
C33 0.0566(13) 0.0554(13) 0.0291(11) 0.0004(10) 0.0111(10) 0.0272(11)
C34 0.0379(10) 0.0359(10) 0.0310(10) 0.0047(8) 0.0037(9) 0.0168(8)
C35 0.0484(13) 0.0398(12) 0.0369(12) 0.0059(10) 0.0150(10) 0.0039(10)
C36 0.0524(13) 0.0323(10) 0.0402(12) 0.0025(9) 0.0042(10) 0.0178(9)
C37 0.0300(9) 0.0308(9) 0.0274(9) 0.0058(8) 0.0040(8) 0.0147(7)
C38 0.0316(9) 0.0258(8) 0.0258(9) 0.0049(7) 0.0016(8) 0.0135(7)
C39 0.0283(8) 0.0226(8) 0.0261(9) 0.0063(7) -0.0002(7) 0.0115(7)
C40 0.0289(9) 0.0249(8) 0.0349(10) 0.0105(8) 0.0011(8) 0.0110(7)
C41 0.0329(10) 0.0274(9) 0.0434(12) 0.0101(9) -0.0045(9) 0.0051(8)
C42 0.0460(12) 0.0255(9) 0.0340(11) 0.0007(9) -0.0094(10) 0.0090(9)
C43 0.0433(11) 0.0284(9) 0.0292(10) 0.0043(8) 0.0007(9) 0.0159(8)
C44 0.0529(12) 0.0367(11) 0.0302(11) -0.0022(9) 0.0024(10) 0.0196(9)
C45 0.0514(12) 0.0516(12) 0.0340(11) 0.0032(10) 0.0152(10) 0.0262(10)
C46 0.0345(10) 0.0418(11) 0.0362(11) 0.0044(9) 0.0083(9) 0.0149(9)
C47 0.0233(8) 0.0307(9) 0.0238(9) 0.0100(7) 0.0088(7) 0.0096(7)
C48 0.0237(8) 0.0345(9) 0.0335(10) 0.0114(8) 0.0073(8) 0.0122(7)
C49 0.0260(9) 0.0406(10) 0.0342(11) 0.0112(9) 0.0018(8) 0.0142(8)
C50 0.0306(9) 0.0323(9) 0.0442(12) 0.0134(9) 0.0061(9) 0.0143(8)
C51 0.0255(9) 0.0418(10) 0.0415(11) 0.0132(9) 0.0114(8) 0.0160(8)
C52 0.0211(8) 0.0278(8) 0.0356(10) 0.0095(8) 0.0048(7) 0.0102(7)
C53 0.0299(9) 0.0354(10) 0.0372(11) 0.0126(8) 0.0079(8) 0.0122(8)
C54 0.0384(12) 0.0457(12) 0.0518(14) 0.0184(11) 0.0150(10) 0.0060(10)
C55 0.0314(11) 0.0387(12) 0.0661(16) 0.0109(12) 0.0083(11) -0.0023(10)
C56 0.0324(11) 0.0361(11) 0.0469(13) 0.0036(10) -0.0006(10) 0.0062(9)
C57 0.0257(9) 0.0304(9) 0.0371(11) 0.0034(8) 0.0023(8) 0.0106(7)
C58 0.0428(12) 0.0481(12) 0.0391(12) 0.0183(10) 0.0114(10) 0.0153(10)
C59 0.0303(10) 0.0387(10) 0.0319(10) 0.0013(9) 0.0050(8) 0.0112(8)
C60 0.0217(8) 0.0283(8) 0.0294(9) 0.0086(7) 0.0065(7) 0.0117(7)
C61 0.0290(9) 0.0305(9) 0.0242(9) 0.0073(7) 0.0043(7) 0.0127(7)
C62 0.0365(10) 0.0407(10) 0.0279(10) 0.0070(8) 0.0107(8) 0.0166(8)
C63 0.0323(10) 0.0393(10) 0.0351(11) 0.0093(9) 0.0002(9) 0.0148(8)
C64 0.0408(11) 0.0280(9) 0.0240(9) 0.0020(8) 0.0000(8) 0.0089(8)
C65 0.0450(11) 0.0247(8) 0.0282(10) 0.0088(7) 0.0042(9) 0.0141(8)
C66 0.0594(13) 0.0331(10) 0.0350(11) 0.0077(9) 0.0036(10) 0.0245(9)
C67 0.0905(18) 0.0446(11) 0.0462(14) 0.0195(10) 0.0099(13) 0.0384(11)
C68 0.104(2) 0.0406(12) 0.0501(14) 0.0246(11) 0.0225(14) 0.0280(13)
C69 0.0745(17) 0.0382(12) 0.0471(14) 0.0164(10) 0.0191(13) 0.0129(12)
C70 0.0524(13) 0.0300(10) 0.0385(11) 0.0115(9) 0.0101(10) 0.0105(9)
C71 0.0597(12) 0.0535(12) 0.0444(13) 0.0114(10) 0.0064(11) 0.0394(10)
C72 0.0368(11) 0.0539(13) 0.0583(15) 0.0202(12) 0.0161(11) 0.0135(10)
C73 0.0630(18) 0.0511(16) 0.075(2) 0.0166(15) 0.0185(16) -0.0029(14)
C74 0.084(2) 0.0289(12) 0.136(3) 0.0257(16) 0.029(2) 0.0200(13)
C75 0.0841(19) 0.0353(12) 0.090(2) -0.0025(14) 0.0273(18) 0.0255(13)
C76 0.0585(15) 0.0618(16) 0.081(2) 0.0195(15) 0.0274(14) 0.0285(12)
O1S 0.128(3) 0.133(2) 0.303(5) 0.108(3) 0.053(3) 0.044(2)
C1S 0.211(6) 0.183(5) 0.257(6) 0.098(5) 0.012(5) 0.074(4)
C2S 0.133(4) 0.132(3) 0.186(4) 0.090(3) 0.021(3) 0.037(3)
C3S 0.177(4) 0.145(4) 0.195(4) 0.044(3) 0.137(3) 0.036(3)
C4S 0.214(4) 0.319(7) 0.237(5) 0.050(5) 0.166(4) 0.093(5)

loop_
_atom_type_symbol
_atom_type_description
_atom_type_scat_dispersion_real
_atom_type_scat_dispersion_imag
_atom_type_scat_source
C C 0.0033 0.0016 'International Tables Vol C Tables 4.2.6.8 and 6.1.1.4'
H H 0.0000 0.0000 'International Tables Vol C Tables 4.2.6.8 and 6.1.1.4'
N N 0.0061 0.0033 'International Tables Vol C Tables 4.2.6.8 and 6.1.1.4'
O O 0.0106 0.0060 'International Tables Vol C Tables 4.2.6.8 and 6.1.1.4'
Li Li -0.0003 0.0001 'International Tables Vol C Tables 4.2.6.8 and 6.1.1.4'
Nd Nd -0.1943 3.0179 'International Tables Vol C Tables 4.2.6.8 and 6.1.1.4'

loop_
_geom_angle_atom_site_label_1
_geom_angle_atom_site_label_2
_geom_angle_atom_site_label_3
_geom_angle
N5 Nd1 N1 153.43(6)
N5 Nd1 N2 111.40(5)
N1 Nd1 N2 65.07(6)
N5 Nd1 N4 89.33(6)
N1 Nd1 N4 105.57(6)
N2 Nd1 N4 52.16(5)
N5 Nd1 N6 65.99(6)
N1 Nd1 N6 87.44(6)
N2 Nd1 N6 88.03(5)
N4 Nd1 N6 122.17(5)
N5 Nd1 N3 144.26(5)
N1 Nd1 N3 51.21(5)
N2 Nd1 N3 103.92(5)
N4 Nd1 N3 108.79(5)
N6 Nd1 N3 121.78(5)
N5 Nd1 N7 51.54(5)
N1 Nd1 N7 142.66(5)
N2 Nd1 N7 149.29(6)
N4 Nd1 N7 98.79(5)
N6 Nd1 N7 103.13(5)
N3 Nd1 N7 94.40(5)
N5 Nd1 C24 105.50(6)
N1 Nd1 C24 82.03(6)
N2 Nd1 C24 25.93(5)
N4 Nd1 C24 26.91(5)
N6 Nd1 C24 108.99(5)
N3 Nd1 C24 103.85(5)
N7 Nd1 C24 125.69(5)
N5 Nd1 C47 25.96(5)
N1 Nd1 C47 154.60(6)
N2 Nd1 C47 135.84(5)
N4 Nd1 C47 99.78(5)
N6 Nd1 C47 80.33(5)
N3 Nd1 C47 118.46(5)
N7 Nd1 C47 26.64(5)
C24 Nd1 C47 122.97(5)
N5 Nd1 C11 166.62(5)
N1 Nd1 C11 25.85(5)
N2 Nd1 C11 80.31(5)
N4 Nd1 C11 103.34(5)
N6 Nd1 C11 109.40(5)
N3 Nd1 C11 26.56(5)
N7 Nd1 C11 120.91(5)
C24 Nd1 C11 87.86(5)
C47 Nd1 C11 143.69(5)
O1 Li1 O2 81.83(16)
O1 Li1 N8 124.1(2)
O2 Li1 N8 124.0(2)
O1 Li1 C40 108.77(18)
O2 Li1 C40 143.9(2)
N8 Li1 C40 79.39(15)
O1 Li1 C39 139.8(2)
O2 Li1 C39 125.1(2)
N8 Li1 C39 68.84(13)
C40 Li1 C39 31.67(8)
O1 Li1 C41 86.29(15)
O2 Li1 C41 121.89(19)
N8 Li1 C41 109.59(18)
C40 Li1 C41 30.86(8)
C39 Li1 C41 54.89(10)
O1 Li1 C65 96.72(17)
O2 Li1 C65 113.42(19)
N8 Li1 C65 29.94(9)
C40 Li1 C65 99.78(15)
C39 Li1 C65 97.64(13)
C41 Li1 C65 124.41(17)
C74 O1 C73 112.7(2)
C74 O1 Li1 109.6(2)
C73 O1 Li1 126.1(2)
C75 O2 C76 113.4(2)
C75 O2 Li1 111.3(2)
C76 O2 Li1 130.4(2)
C11 N1 C1 130.21(18)
C11 N1 Nd1 99.77(12)
C1 N1 Nd1 129.87(13)
C24 N2 C3 130.88(17)
C24 N2 Nd1 98.22(11)
C3 N2 Nd1 130.85(13)
C11 N3 C16 124.69(17)
C11 N3 Nd1 92.40(11)
C16 N3 Nd1 142.85(13)
C24 N4 C29 122.44(16)
C24 N4 Nd1 94.53(12)
C29 N4 Nd1 138.33(13)
C47 N5 C37 131.52(18)
C47 N5 Nd1 100.07(12)
C37 N5 Nd1 128.34(13)
C60 N6 C39 113.82(15)
C60 N6 Nd1 140.08(12)
C39 N6 Nd1 106.07(12)
C47 N7 C52 123.78(17)
C47 N7 Nd1 91.92(11)
C52 N7 Nd1 144.21(13)
C60 N8 C65 126.93(17)
C60 N8 Li1 127.44(19)
C65 N8 Li1 105.42(17)
C10 C1 N1 119.75(17)
C10 C1 C2 119.24(18)
N1 C1 C2 120.45(19)
C3 C2 C7 118.33(17)
C3 C2 C1 124.00(17)
C7 C2 C1 117.67(19)
C4 C3 N2 119.8(2)
C4 C3 C2 118.97(18)
N2 C3 C2 120.40(16)
C3 C4 C5 122.2(2)
C6 C5 C4 120.4(2)
C5 C6 C7 120.3(2)
C8 C7 C6 119.99(19)
C8 C7 C2 120.22(18)
C6 C7 C2 119.8(2)
C9 C8 C7 120.39(19)
C8 C9 C10 120.4(2)
C1 C10 C9 122.07(19)
N1 C11 N3 111.69(17)
N1 C11 C12 123.93(16)
N3 C11 C12 123.44(16)
N1 C11 Nd1 54.38(10)
N3 C11 Nd1 61.05(10)
C12 C11 Nd1 152.97(13)
C13 C12 C14 108.71(17)
C13 C12 C15 106.53(17)
C14 C12 C15 106.92(17)
C13 C12 C11 107.58(17)
C14 C12 C11 114.00(17)
C15 C12 C11 112.80(15)
C21 C16 C17 118.61(17)
C21 C16 N3 119.56(18)
C17 C16 N3 121.18(18)
C18 C17 C16 119.3(2)
C18 C17 C22 118.03(19)
C16 C17 C22 122.57(17)
C19 C18 C17 121.9(2)
C20 C19 C18 118.85(19)
C19 C20 C21 121.1(2)
C20 C21 C16 120.1(2)
C20 C21 C23 119.6(2)
C16 C21 C23 120.27(17)
N2 C24 N4 112.30(17)
N2 C24 C25 125.06(18)
N4 C24 C25 121.76(17)
N2 C24 Nd1 55.84(10)
N4 C24 Nd1 58.56(10)
C25 C24 Nd1 157.83(12)
C28 C25 C26 106.46(18)
C28 C25 C27 108.30(16)
C26 C25 C27 107.58(17)
C28 C25 C24 112.52(17)
C26 C25 C24 108.04(15)
C27 C25 C24 113.58(17)
C34 C29 C30 118.5(2)
C34 C29 N4 119.52(18)
C30 C29 N4 121.70(17)
C31 C30 C29 119.20(19)
C31 C30 C35 119.2(2)
C29 C30 C35 121.6(2)
C32 C31 C30 121.8(2)
C33 C32 C31 119.0(2)
C32 C33 C34 121.5(2)
C33 C34 C29 120.0(2)
C33 C34 C36 118.4(2)
C29 C34 C36 121.6(2)
N5 C37 C46 121.58(19)
N5 C37 C38 118.19(18)
C46 C37 C38 118.84(18)
C39 C38 C43 118.22(18)
C39 C38 C37 123.98(17)
C43 C38 C37 117.68(19)
C40 C39 N6 118.95(19)
C40 C39 C38 118.92(17)
N6 C39 C38 122.11(16)
C40 C39 Li1 72.35(15)
N6 C39 Li1 107.26(15)
C38 C39 Li1 88.40(15)
C39 C40 C41 121.6(2)
C39 C40 Li1 75.98(15)
C41 C40 Li1 82.57(16)
C42 C41 C40 120.5(2)
C42 C41 Li1 84.29(17)
C40 C41 Li1 66.57(14)
C41 C42 C43 120.68(19)
C42 C43 C44 119.98(19)
C42 C43 C38 119.4(2)
C44 C43 C38 120.5(2)
C45 C44 C43 119.8(2)
C44 C45 C46 120.9(2)
C37 C46 C45 121.8(2)
N5 C47 N7 112.09(18)
N5 C47 C48 123.23(17)
N7 C47 C48 123.80(16)
N5 C47 Nd1 53.96(10)
N7 C47 Nd1 61.44(10)
C48 C47 Nd1 154.06(14)
C51 C48 C49 107.66(16)
C51 C48 C50 108.71(18)
C49 C48 C50 106.11(18)
C51 C48 C47 113.39(18)
C49 C48 C47 110.01(17)
C50 C48 C47 110.65(16)
N7 C52 C57 121.60(19)
N7 C52 C53 118.93(18)
C57 C52 C53 119.24(18)
C54 C53 C52 119.3(2)
C54 C53 C58 118.7(2)
C52 C53 C58 121.97(18)
C55 C54 C53 121.4(2)
C56 C55 C54 119.3(2)
C55 C56 C57 121.3(2)
C56 C57 C52 119.3(2)
C56 C57 C59 118.9(2)
C52 C57 C59 121.77(18)
N8 C60 N6 120.79(17)
N8 C60 C61 122.59(18)
N6 C60 C61 116.43(16)
C64 C61 C62 106.71(18)
C64 C61 C63 106.97(17)
C62 C61 C63 108.83(18)
C64 C61 C60 110.79(17)
C62 C61 C60 113.32(16)
C63 C61 C60 109.97(17)
C70 C65 C66 119.3(2)
C70 C65 N8 119.7(2)
C66 C65 N8 120.1(2)
C70 C65 Li1 114.94(17)
C66 C65 Li1 100.02(17)
N8 C65 Li1 44.63(12)
C67 C66 C65 118.2(2)
C67 C66 C71 119.8(2)
C65 C66 C71 122.1(2)
C68 C67 C66 122.6(3)
C67 C68 C69 119.2(3)
C68 C69 C70 120.8(3)
C69 C70 C65 119.8(3)
C69 C70 C72 117.9(3)
C65 C70 C72 122.3(2)
O1 C74 C75 109.2(3)
O2 C75 C74 108.3(3)
C1S O1S C3S 117.5(4)
O1S C1S C2S 107.5(4)
O1S C3S C4S 109.2(4)

loop_
_geom_bond_atom_site_label_1
_geom_bond_atom_site_label_2
_geom_bond_distance
Nd1 N5 2.4596(18)
Nd1 N1 2.4733(18)
Nd1 N2 2.4974(16)
Nd1 N4 2.5563(17)
Nd1 N6 2.5823(16)
Nd1 N3 2.6260(16)
Nd1 N7 2.6320(16)
Nd1 C24 2.9869(19)
Nd1 C47 2.995(2)
Nd1 C11 2.9985(19)
Li1 O1 1.996(4)
Li1 O2 1.997(5)
Li1 N8 2.002(4)
Li1 C40 2.510(5)
Li1 C39 2.555(4)
Li1 C41 2.712(5)
Li1 C65 2.747(5)
O1 C74 1.406(4)
O1 C73 1.410(4)
O2 C75 1.393(3)
O2 C76 1.427(4)
N1 C11 1.327(2)
N1 C1 1.388(2)
N2 C24 1.320(3)
N2 C3 1.398(3)
N3 C11 1.342(2)
N3 C16 1.419(2)
N4 C24 1.356(2)
N4 C29 1.418(3)
N5 C47 1.332(2)
N5 C37 1.382(2)
N6 C60 1.348(3)
N6 C39 1.433(2)
N7 C47 1.344(3)
N7 C52 1.408(2)
N8 C60 1.335(3)
N8 C65 1.422(3)
C1 C10 1.384(3)
C1 C2 1.447(3)
C2 C3 1.432(3)
C2 C7 1.436(3)
C3 C4 1.383(3)
C4 C5 1.397(3)
C5 C6 1.361(4)
C6 C7 1.423(3)
C7 C8 1.418(3)
C8 C9 1.367(3)
C9 C10 1.395(3)
C11 C12 1.573(3)
C12 C13 1.532(3)
C12 C14 1.537(3)
C12 C15 1.541(3)
C16 C21 1.405(3)
C16 C17 1.408(3)
C17 C18 1.394(3)
C17 C22 1.505(3)
C18 C19 1.380(3)
C19 C20 1.377(3)
C20 C21 1.398(3)
C21 C23 1.495(3)
C24 C25 1.569(3)
C25 C28 1.534(3)
C25 C26 1.538(3)
C25 C27 1.543(3)
C29 C34 1.405(3)
C29 C30 1.413(3)
C30 C31 1.398(3)
C30 C35 1.491(3)
C31 C32 1.378(3)
C32 C33 1.369(4)
C33 C34 1.396(3)
C34 C36 1.503(3)
C37 C46 1.384(3)
C37 C38 1.447(3)
C38 C39 1.435(3)
C38 C43 1.436(3)
C39 C40 1.383(3)
C40 C41 1.403(3)
C41 C42 1.354(4)
C42 C43 1.418(3)
C43 C44 1.421(3)
C44 C45 1.352(3)
C45 C46 1.406(3)
C47 C48 1.565(3)
C48 C51 1.535(3)
C48 C49 1.537(3)
C48 C50 1.539(3)
C52 C57 1.409(3)
C52 C53 1.411(3)
C53 C54 1.392(3)
C53 C58 1.509(3)
C54 C55 1.382(4)
C55 C56 1.380(4)
C56 C57 1.394(3)
C57 C59 1.507(3)
C60 C61 1.546(3)
C61 C64 1.525(3)
C61 C62 1.536(3)
C61 C63 1.537(3)
C65 C70 1.409(4)
C65 C66 1.412(3)
C66 C67 1.404(4)
C66 C71 1.501(4)
C67 C68 1.365(5)
C68 C69 1.383(5)
C69 C70 1.400(4)
C70 C72 1.509(4)
C74 C75 1.469(5)
O1S C1S 1.407(4)
O1S C3S 1.438(4)
C1S C2S 1.532(4)
C3S C4S 1.530(5)
